data_4120406
loop_
_publ_author_name
'Daniel L. M. Suess'
'Jonas C. Peters'

_publ_section_title
;
 A CO-Derived Iron Dicarbyne That Releases Olefin upon Hydrogenation
;
_journal_name_full 'Journal of the American Chemical Society'
_journal_page_first 12580
_journal_page_last 12583
_journal_paper_doi 10.1021/ja406874k
_journal_volume 135
_journal_year 2013
_chemical_formula_sum 'C60 H81 B Fe K O12 P2'
_chemical_formula_weight 1161.95
_chemical_name_systematic
;
 ?
;
_space_group_IT_number 14
_symmetry_cell_setting monoclinic
_symmetry_space_group_name_Hall '-P 2ybc'
_symmetry_space_group_name_H-M 'P 1 21/c 1'
_atom_sites_solution_hydrogens geom
_atom_sites_solution_primary direct
_atom_sites_solution_secondary difmap
_audit_creation_method SHELXL-97
_cell_angle_alpha 90.00
_cell_angle_beta 92.526(10)
_cell_angle_gamma 90.00
_cell_formula_units_Z 4
_cell_length_a 16.736(3)
_cell_length_b 11.266(2)
_cell_length_c 31.692(9)
_cell_measurement_reflns_used 9889
_cell_measurement_temperature 100(2)
_cell_measurement_theta_max 28.67
_cell_measurement_theta_min 2.18
_cell_volume 5970(2)
_computing_cell_refinement 'SAINT V7.68A (Bruker-AXS, 2007)'
_computing_data_collection 'APEX2 v2010.7-0 (Bruker-AXS, 2007)'
_computing_data_reduction 'SAINT V7.68A (Bruker-AXS, 2007)'
_computing_molecular_graphics 'Bruker SHELXTL'
_computing_publication_material 'Bruker SHELXTL'
_computing_structure_refinement 'SHELXL-97 (Sheldrick, 2008)'
_computing_structure_solution 'SHELXS-97 (Sheldrick, 2008)'
_diffrn_ambient_temperature 100(2)
_diffrn_detector_area_resol_mean 8.33
_diffrn_measured_fraction_theta_full 1.000
_diffrn_measured_fraction_theta_max 0.929
_diffrn_measurement_device_type 'Bruker KAPPA APEX II'
_diffrn_measurement_method '\w and \f scans'
_diffrn_radiation_monochromator graphite
_diffrn_radiation_source 'fine-focus sealed tube'
_diffrn_radiation_type MoK\a
_diffrn_radiation_wavelength 0.71073
_diffrn_reflns_av_R_equivalents 0.0930
_diffrn_reflns_av_sigmaI/netI 0.0822
_diffrn_reflns_limit_h_max 24
_diffrn_reflns_limit_h_min -25
_diffrn_reflns_limit_k_max 16
_diffrn_reflns_limit_k_min -16
_diffrn_reflns_limit_l_max 46
_diffrn_reflns_limit_l_min -46
_diffrn_reflns_number 196722
_diffrn_reflns_theta_full 25.00
_diffrn_reflns_theta_max 32.68
_diffrn_reflns_theta_min 1.73
_exptl_absorpt_coefficient_mu 0.435
_exptl_absorpt_correction_T_max 0.9828
_exptl_absorpt_correction_T_min 0.8625
_exptl_absorpt_correction_type multi-scan
_exptl_absorpt_process_details none
_exptl_crystal_colour yellow
_exptl_crystal_density_diffrn 1.293
_exptl_crystal_description plate
_exptl_crystal_F_000 2468
_exptl_crystal_size_max 0.35
_exptl_crystal_size_mid 0.12
_exptl_crystal_size_min 0.04
_refine_diff_density_max 0.438
_refine_diff_density_min -0.534
_refine_diff_density_rms 0.064
_refine_ls_extinction_method none
_refine_ls_goodness_of_fit_ref 0.919
_refine_ls_hydrogen_treatment constr
_refine_ls_matrix_type full
_refine_ls_number_parameters 702
_refine_ls_number_reflns 20375
_refine_ls_number_restraints 0
_refine_ls_restrained_S_all 0.919
_refine_ls_R_factor_all 0.0807
_refine_ls_R_factor_gt 0.0375
_refine_ls_shift/su_max 0.002
_refine_ls_shift/su_mean 0.000
_refine_ls_structure_factor_coef Fsqd
_refine_ls_weighting_details 'calc w=1/[\s^2^(Fo^2^)+(0.0385P)^2^+0.0000P] where P=(Fo^2^+2Fc^2^)/3'
_refine_ls_weighting_scheme calc
_refine_ls_wR_factor_gt 0.0756
_refine_ls_wR_factor_ref 0.0833
_reflns_number_gt 12926
_reflns_number_total 20375
_reflns_threshold_expression >2sigma(I)
_cod_data_source_file ja406874k_si_002_4.cif
_cod_data_source_block dlms106
_cod_original_cell_volume 5969(2)
_cod_database_code 4120406

loop_
_symmetry_equiv_pos_as_xyz
'x, y, z'
'-x, y+1/2, -z+1/2'
'-x, -y, -z'
'x, -y-1/2, z-1/2'

loop_
_atom_site_label
_atom_site_type_symbol
_atom_site_fract_x
_atom_site_fract_y
_atom_site_fract_z
_atom_site_U_iso_or_equiv
_atom_site_adp_type
_atom_site_occupancy
_atom_site_symmetry_multiplicity
_atom_site_calc_flag
_atom_site_refinement_flags
Fe1 Fe 0.749073(11) 0.627536(16) 0.104825(6) 0.01101(5) Uani 1 1 d .
K1 K 0.745108(17) 0.53438(3) 0.388595(9) 0.01485(6) Uani 1 1 d .
P2 P 0.80381(2) 0.74347(3) 0.154372(11) 0.01185(7) Uani 1 1 d .
P1 P 0.68645(2) 0.45600(3) 0.094889(12) 0.01508(8) Uani 1 1 d .
O9 O 0.86627(6) 0.48038(8) 0.33255(3) 0.0201(2) Uani 1 1 d .
O11 O 0.70231(6) 0.77995(8) 0.39832(3) 0.0209(2) Uani 1 1 d .
O4 O 0.59265(6) 0.54082(8) 0.42663(3) 0.0221(2) Uani 1 1 d .
O10 O 0.85716(6) 0.70756(8) 0.37353(3) 0.0207(2) Uani 1 1 d .
O8 O 0.71299(5) 0.50146(8) 0.30053(3) 0.0166(2) Uani 1 1 d .
O12 O 0.62870(5) 0.66107(8) 0.33159(3) 0.0192(2) Uani 1 1 d .
O3 O 0.64670(5) 0.32248(8) 0.40007(3) 0.0200(2) Uani 1 1 d .
O2 O 0.61634(6) 0.79143(9) 0.08640(4) 0.0284(3) Uani 1 1 d .
O7 O 0.79445(6) 0.28050(8) 0.40980(3) 0.0204(2) Uani 1 1 d .
O6 O 0.88285(6) 0.46865(9) 0.44112(3) 0.0234(2) Uani 1 1 d .
O1 O 0.83621(6) 0.66372(10) 0.02775(3) 0.0294(3) Uani 1 1 d .
C59 C 0.65022(9) 0.83860(13) 0.36835(5) 0.0254(3) Uani 1 1 d .
H59A H 0.6809 0.8673 0.3444 0.030 Uiso 1 1 calc R
H59B H 0.6250 0.9079 0.3817 0.030 Uiso 1 1 calc R
C2 C 0.66894(8) 0.72431(12) 0.09401(4) 0.0160(3) Uani 1 1 d .
O5 O 0.74043(6) 0.57514(9) 0.47267(3) 0.0242(2) Uani 1 1 d .
C60 C 0.58694(9) 0.75243(12) 0.35284(5) 0.0215(3) Uani 1 1 d .
H60A H 0.5582 0.7191 0.3768 0.026 Uiso 1 1 calc R
H60B H 0.5477 0.7920 0.3332 0.026 Uiso 1 1 calc R
C5 C 0.97713(8) 0.50914(12) 0.18619(4) 0.0154(3) Uani 1 1 d .
H5 H 0.9918 0.4324 0.1767 0.018 Uiso 1 1 calc R
C17 C 0.82930(8) 0.31334(11) 0.18683(4) 0.0153(3) Uani 1 1 d .
H17 H 0.8818 0.3286 0.1981 0.018 Uiso 1 1 calc R
C28 C 0.96437(8) 0.50499(12) 0.07868(4) 0.0152(3) Uani 1 1 d .
H28 H 0.9681 0.5869 0.0856 0.018 Uiso 1 1 calc R
C16 C 0.79805(7) 0.38641(11) 0.15429(4) 0.0113(3) Uani 1 1 d .
C19 C 0.71028(8) 0.19464(12) 0.18734(5) 0.0195(3) Uani 1 1 d .
H19 H 0.6802 0.1320 0.1989 0.023 Uiso 1 1 calc R
C3 C 0.89029(8) 0.67696(11) 0.18240(4) 0.0129(3) Uani 1 1 d .
C41 C 0.60121(10) 0.61585(13) 0.46300(5) 0.0275(4) Uani 1 1 d .
H41A H 0.5501 0.6166 0.4776 0.033 Uiso 1 1 calc R
H41B H 0.6120 0.6979 0.4536 0.033 Uiso 1 1 calc R
C57 C 0.83611(9) 0.82974(12) 0.37535(5) 0.0238(3) Uani 1 1 d .
H57A H 0.8140 0.8565 0.3475 0.029 Uiso 1 1 calc R
H57B H 0.8840 0.8780 0.3829 0.029 Uiso 1 1 calc R
C12 C 0.84316(8) 0.89095(12) 0.13848(5) 0.0184(3) Uani 1 1 d .
H12 H 0.8653 0.9317 0.1645 0.022 Uiso 1 1 calc R
C27 C 0.90680(7) 0.43554(11) 0.09824(4) 0.0129(3) Uani 1 1 d .
C29 C 1.01588(8) 0.45887(13) 0.04974(4) 0.0182(3) Uani 1 1 d .
H29 H 1.0537 0.5093 0.0372 0.022 Uiso 1 1 calc R
C14 C 0.77763(9) 0.96949(12) 0.11851(5) 0.0242(3) Uani 1 1 d .
H14A H 0.8004 1.0464 0.1111 0.036 Uiso 1 1 calc R
H14B H 0.7356 0.9814 0.1387 0.036 Uiso 1 1 calc R
H14C H 0.7548 0.9311 0.0930 0.036 Uiso 1 1 calc R
C4 C 0.90673(7) 0.56212(11) 0.16839(4) 0.0122(3) Uani 1 1 d .
C49 C 0.59717(9) 0.39648(12) 0.26868(5) 0.0206(3) Uani 1 1 d .
H49 H 0.6290 0.3390 0.2553 0.025 Uiso 1 1 calc R
C58 C 0.77440(9) 0.84511(13) 0.40824(5) 0.0247(3) Uani 1 1 d .
H58A H 0.7973 0.8182 0.4359 0.030 Uiso 1 1 calc R
H58B H 0.7613 0.9305 0.4107 0.030 Uiso 1 1 calc R
C33 C 0.75781(8) 0.22116(11) 0.37675(5) 0.0171(3) Uani 1 1 d .
C13 C 0.91136(9) 0.87369(14) 0.10866(5) 0.0251(3) Uani 1 1 d .
H13A H 0.8923 0.8272 0.0841 0.038 Uiso 1 1 calc R
H13B H 0.9555 0.8315 0.1235 0.038 Uiso 1 1 calc R
H13C H 0.9301 0.9513 0.0993 0.038 Uiso 1 1 calc R
C48 C 0.63285(8) 0.48722(12) 0.29218(4) 0.0153(3) Uani 1 1 d .
C18 C 0.78670(8) 0.21974(12) 0.20317(4) 0.0172(3) Uani 1 1 d .
H18 H 0.8101 0.1727 0.2253 0.021 Uiso 1 1 calc R
C20 C 0.67820(8) 0.26250(12) 0.15423(5) 0.0209(3) Uani 1 1 d .
H20 H 0.6263 0.2446 0.1426 0.025 Uiso 1 1 calc R
C40 C 0.54987(9) 0.43347(13) 0.43388(5) 0.0259(4) Uani 1 1 d .
H40A H 0.4921 0.4506 0.4356 0.031 Uiso 1 1 calc R
H40B H 0.5692 0.3972 0.4609 0.031 Uiso 1 1 calc R
C34 C 0.67507(8) 0.24272(11) 0.37171(5) 0.0170(3) Uani 1 1 d .
C45 C 0.90209(9) 0.34901(13) 0.45235(5) 0.0255(3) Uani 1 1 d .
H45A H 0.8721 0.3245 0.4771 0.031 Uiso 1 1 calc R
H45B H 0.9600 0.3417 0.4597 0.031 Uiso 1 1 calc R
C50 C 0.51369(9) 0.39037(14) 0.26484(5) 0.0265(3) Uani 1 1 d .
H50 H 0.4888 0.3279 0.2490 0.032 Uiso 1 1 calc R
C55 C 0.93377(8) 0.55431(13) 0.34328(5) 0.0239(3) Uani 1 1 d .
H55A H 0.9761 0.5386 0.3232 0.029 Uiso 1 1 calc R
H55B H 0.9552 0.5325 0.3719 0.029 Uiso 1 1 calc R
C8 C 0.94026(8) 0.73501(12) 0.21281(5) 0.0184(3) Uani 1 1 d .
H8 H 0.9279 0.8136 0.2213 0.022 Uiso 1 1 calc R
C23 C 0.55302(8) 0.50760(13) 0.14058(5) 0.0251(3) Uani 1 1 d .
H23A H 0.5695 0.5911 0.1408 0.038 Uiso 1 1 calc R
H23B H 0.5802 0.4659 0.1643 0.038 Uiso 1 1 calc R
H23C H 0.4950 0.5026 0.1433 0.038 Uiso 1 1 calc R
C56 C 0.91479(9) 0.68487(13) 0.34265(5) 0.0236(3) Uani 1 1 d .
H56A H 0.9639 0.7315 0.3492 0.028 Uiso 1 1 calc R
H56B H 0.8931 0.7084 0.3143 0.028 Uiso 1 1 calc R
C30 C 1.01246(8) 0.33930(13) 0.03899(4) 0.0190(3) Uani 1 1 d .
H30 H 1.0469 0.3076 0.0188 0.023 Uiso 1 1 calc R
C52 C 0.50298(8) 0.56780(13) 0.30641(5) 0.0227(3) Uani 1 1 d .
H52 H 0.4709 0.6267 0.3188 0.027 Uiso 1 1 calc R
C46 C 0.87972(8) 0.27209(13) 0.41515(5) 0.0235(3) Uani 1 1 d .
H46A H 0.9057 0.3007 0.3896 0.028 Uiso 1 1 calc R
H46B H 0.8962 0.1889 0.4206 0.028 Uiso 1 1 calc R
C44 C 0.88147(9) 0.54830(14) 0.47602(5) 0.0284(4) Uani 1 1 d .
H44A H 0.8876 0.6304 0.4655 0.034 Uiso 1 1 calc R
H44B H 0.9278 0.5310 0.4955 0.034 Uiso 1 1 calc R
C53 C 0.76684(8) 0.42192(12) 0.28060(5) 0.0198(3) Uani 1 1 d .
H53A H 0.7532 0.4164 0.2499 0.024 Uiso 1 1 calc R
H53B H 0.7636 0.3416 0.2930 0.024 Uiso 1 1 calc R
C47 C 0.58532(8) 0.57420(12) 0.31058(4) 0.0163(3) Uani 1 1 d .
C39 C 0.56300(8) 0.34974(13) 0.39805(5) 0.0230(3) Uani 1 1 d .
H39A H 0.5309 0.2767 0.4011 0.028 Uiso 1 1 calc R
H39B H 0.5474 0.3875 0.3707 0.028 Uiso 1 1 calc R
C51 C 0.46722(9) 0.47380(14) 0.28374(5) 0.0273(4) Uani 1 1 d .
H51 H 0.4106 0.4676 0.2814 0.033 Uiso 1 1 calc R
C43 C 0.80636(10) 0.54142(14) 0.50019(5) 0.0289(4) Uani 1 1 d .
H43A H 0.7986 0.4595 0.5106 0.035 Uiso 1 1 calc R
H43B H 0.8103 0.5954 0.5248 0.035 Uiso 1 1 calc R
C37 C 0.75007(10) 0.09214(13) 0.31644(5) 0.0263(4) Uani 1 1 d .
H37 H 0.7755 0.0413 0.2972 0.032 Uiso 1 1 calc R
C38 C 0.79493(9) 0.14619(12) 0.34904(5) 0.0223(3) Uani 1 1 d .
H38 H 0.8508 0.1318 0.3523 0.027 Uiso 1 1 calc R
B1 B 0.84991(9) 0.49211(13) 0.13323(5) 0.0123(3) Uani 1 1 d .
C6 C 1.02556(8) 0.56447(12) 0.21680(4) 0.0178(3) Uani 1 1 d .
H6 H 1.0714 0.5247 0.2285 0.021 Uiso 1 1 calc R
C32 C 0.90642(8) 0.31472(12) 0.08735(4) 0.0158(3) Uani 1 1 d .
H32 H 0.8697 0.2633 0.1002 0.019 Uiso 1 1 calc R
C42 C 0.66715(10) 0.57780(14) 0.49387(5) 0.0281(4) Uani 1 1 d .
H42A H 0.6714 0.6342 0.5178 0.034 Uiso 1 1 calc R
H42B H 0.6553 0.4981 0.5052 0.034 Uiso 1 1 calc R
C21 C 0.57552(8) 0.45026(13) 0.09905(5) 0.0220(3) Uani 1 1 d .
H21 H 0.5594 0.3649 0.0999 0.026 Uiso 1 1 calc R
C35 C 0.63073(9) 0.18750(12) 0.33963(5) 0.0215(3) Uani 1 1 d .
H35 H 0.5747 0.2006 0.3364 0.026 Uiso 1 1 calc R
C9 C 0.73184(8) 0.78337(12) 0.19533(4) 0.0164(3) Uani 1 1 d .
H9 H 0.6852 0.8224 0.1802 0.020 Uiso 1 1 calc R
C36 C 0.66906(10) 0.11184(12) 0.31181(5) 0.0269(4) Uani 1 1 d .
H36 H 0.6389 0.0739 0.2896 0.032 Uiso 1 1 calc R
C31 C 0.95800(8) 0.26742(13) 0.05828(4) 0.0190(3) Uani 1 1 d .
H31 H 0.9557 0.1852 0.0517 0.023 Uiso 1 1 calc R
C11 C 0.76083(9) 0.86903(13) 0.23042(5) 0.0254(3) Uani 1 1 d .
H11A H 0.7163 0.8883 0.2483 0.038 Uiso 1 1 calc R
H11B H 0.7809 0.9420 0.2178 0.038 Uiso 1 1 calc R
H11C H 0.8039 0.8315 0.2476 0.038 Uiso 1 1 calc R
C7 C 1.00710(8) 0.67854(13) 0.23041(5) 0.0206(3) Uani 1 1 d .
H7 H 1.0400 0.7169 0.2515 0.025 Uiso 1 1 calc R
C1 C 0.80298(8) 0.64843(12) 0.05892(5) 0.0174(3) Uani 1 1 d .
C15 C 0.72120(8) 0.35681(11) 0.13777(4) 0.0143(3) Uani 1 1 d .
C22 C 0.52965(9) 0.50857(15) 0.06157(6) 0.0310(4) Uani 1 1 d .
H22A H 0.4733 0.5175 0.0681 0.046 Uiso 1 1 calc R
H22B H 0.5337 0.4586 0.0364 0.046 Uiso 1 1 calc R
H22C H 0.5526 0.5868 0.0562 0.046 Uiso 1 1 calc R
C10 C 0.70020(9) 0.66990(14) 0.21485(5) 0.0260(3) Uani 1 1 d .
H10A H 0.7424 0.6336 0.2330 0.039 Uiso 1 1 calc R
H10B H 0.6836 0.6143 0.1924 0.039 Uiso 1 1 calc R
H10C H 0.6543 0.6889 0.2318 0.039 Uiso 1 1 calc R
C54 C 0.84947(8) 0.47258(13) 0.28812(5) 0.0219(3) Uani 1 1 d .
H54A H 0.8893 0.4208 0.2751 0.026 Uiso 1 1 calc R
H54B H 0.8525 0.5524 0.2752 0.026 Uiso 1 1 calc R
C25 C 0.69350(11) 0.44003(15) 0.00479(5) 0.0357(4) Uani 1 1 d .
H25A H 0.7209 0.4002 -0.0180 0.054 Uiso 1 1 calc R
H25B H 0.7146 0.5207 0.0085 0.054 Uiso 1 1 calc R
H25C H 0.6360 0.4438 -0.0024 0.054 Uiso 1 1 calc R
C24 C 0.70757(9) 0.37002(13) 0.04614(5) 0.0240(3) Uani 1 1 d .
H24 H 0.7663 0.3531 0.0482 0.029 Uiso 1 1 calc R
C26 C 0.66691(12) 0.24841(14) 0.04269(6) 0.0395(5) Uani 1 1 d .
H26A H 0.6807 0.2018 0.0681 0.059 Uiso 1 1 calc R
H26B H 0.6852 0.2066 0.0178 0.059 Uiso 1 1 calc R
H26C H 0.6088 0.2590 0.0400 0.059 Uiso 1 1 calc R

loop_
_atom_site_aniso_label
_atom_site_aniso_U_11
_atom_site_aniso_U_22
_atom_site_aniso_U_33
_atom_site_aniso_U_23
_atom_site_aniso_U_13
_atom_site_aniso_U_12
Fe1 0.01137(9) 0.01108(9) 0.01058(9) -0.00013(7) 0.00046(7) 0.00022(7)
K1 0.01720(14) 0.01547(14) 0.01197(14) 0.00137(11) 0.00173(11) -0.00076(11)
P2 0.01451(16) 0.01019(16) 0.01088(17) -0.00044(13) 0.00071(13) 0.00063(13)
P1 0.01453(17) 0.01333(17) 0.01698(19) 0.00061(14) -0.00383(14) -0.00092(13)
O9 0.0189(5) 0.0228(5) 0.0189(5) 0.0052(4) 0.0033(4) 0.0019(4)
O11 0.0250(5) 0.0179(5) 0.0195(6) 0.0009(4) -0.0022(4) 0.0004(4)
O4 0.0248(5) 0.0191(5) 0.0230(6) -0.0009(4) 0.0088(4) -0.0012(4)
O10 0.0234(5) 0.0171(5) 0.0215(6) 0.0052(4) 0.0002(4) -0.0034(4)
O8 0.0157(5) 0.0190(5) 0.0154(5) -0.0036(4) 0.0036(4) 0.0035(4)
O12 0.0171(5) 0.0182(5) 0.0226(6) -0.0076(4) 0.0022(4) 0.0024(4)
O3 0.0140(5) 0.0216(5) 0.0246(6) -0.0060(4) 0.0026(4) 0.0003(4)
O2 0.0174(5) 0.0251(6) 0.0430(7) 0.0131(5) 0.0040(5) 0.0068(4)
O7 0.0152(5) 0.0223(5) 0.0238(6) -0.0049(4) 0.0004(4) 0.0006(4)
O6 0.0266(6) 0.0240(5) 0.0193(6) 0.0056(4) -0.0038(4) -0.0050(4)
O1 0.0304(6) 0.0393(7) 0.0191(6) 0.0020(5) 0.0098(5) 0.0000(5)
C59 0.0324(9) 0.0156(7) 0.0276(9) -0.0006(6) -0.0040(7) 0.0071(6)
C2 0.0153(6) 0.0161(7) 0.0168(7) 0.0045(6) 0.0032(5) -0.0030(5)
O5 0.0312(6) 0.0282(6) 0.0132(5) -0.0002(4) 0.0016(4) -0.0030(5)
C60 0.0226(7) 0.0199(7) 0.0222(8) -0.0029(6) 0.0009(6) 0.0101(6)
C5 0.0150(6) 0.0149(7) 0.0163(7) -0.0004(5) 0.0008(5) 0.0014(5)
C17 0.0159(7) 0.0167(7) 0.0130(7) -0.0002(5) -0.0006(5) -0.0011(5)
C28 0.0152(6) 0.0162(7) 0.0141(7) 0.0015(5) -0.0001(5) 0.0003(5)
C16 0.0138(6) 0.0109(6) 0.0095(6) -0.0033(5) 0.0029(5) 0.0023(5)
C19 0.0216(7) 0.0128(7) 0.0246(8) 0.0043(6) 0.0049(6) -0.0016(5)
C3 0.0141(6) 0.0143(6) 0.0102(6) 0.0001(5) 0.0004(5) -0.0014(5)
C41 0.0359(9) 0.0228(8) 0.0249(9) -0.0024(7) 0.0147(7) 0.0029(7)
C57 0.0294(8) 0.0164(7) 0.0251(9) 0.0044(6) -0.0053(7) -0.0066(6)
C12 0.0259(8) 0.0140(7) 0.0150(7) -0.0001(5) -0.0018(6) -0.0049(6)
C27 0.0126(6) 0.0164(7) 0.0097(6) -0.0007(5) -0.0011(5) 0.0015(5)
C29 0.0151(6) 0.0257(8) 0.0138(7) 0.0040(6) 0.0019(5) 0.0009(6)
C14 0.0369(9) 0.0135(7) 0.0223(8) 0.0037(6) 0.0015(7) 0.0006(6)
C4 0.0129(6) 0.0133(6) 0.0106(6) 0.0009(5) 0.0027(5) -0.0013(5)
C49 0.0281(8) 0.0184(7) 0.0153(7) -0.0005(6) 0.0010(6) 0.0009(6)
C58 0.0353(9) 0.0166(7) 0.0216(8) -0.0021(6) -0.0065(7) -0.0046(6)
C33 0.0206(7) 0.0105(6) 0.0203(8) 0.0017(6) 0.0032(6) -0.0010(5)
C13 0.0235(8) 0.0269(8) 0.0249(8) 0.0046(7) 0.0005(6) -0.0118(6)
C48 0.0161(6) 0.0191(7) 0.0106(7) 0.0028(5) 0.0011(5) 0.0010(5)
C18 0.0246(7) 0.0143(7) 0.0128(7) 0.0010(5) 0.0018(6) 0.0020(6)
C20 0.0165(7) 0.0158(7) 0.0301(9) 0.0030(6) -0.0012(6) -0.0024(6)
C40 0.0194(7) 0.0252(8) 0.0341(9) 0.0037(7) 0.0127(7) -0.0021(6)
C34 0.0213(7) 0.0124(7) 0.0177(7) 0.0007(6) 0.0039(6) -0.0021(5)
C45 0.0217(8) 0.0277(8) 0.0266(9) 0.0103(7) -0.0062(6) -0.0016(6)
C50 0.0293(8) 0.0274(8) 0.0222(8) -0.0008(7) -0.0063(7) -0.0071(7)
C55 0.0143(7) 0.0321(9) 0.0252(8) 0.0091(7) 0.0005(6) 0.0006(6)
C8 0.0212(7) 0.0153(7) 0.0187(7) -0.0049(6) -0.0006(6) -0.0011(6)
C23 0.0143(7) 0.0232(8) 0.0378(10) 0.0065(7) 0.0028(6) -0.0010(6)
C56 0.0203(7) 0.0281(8) 0.0223(8) 0.0085(7) 0.0009(6) -0.0044(6)
C30 0.0200(7) 0.0266(8) 0.0108(7) -0.0009(6) 0.0036(5) 0.0077(6)
C52 0.0179(7) 0.0257(8) 0.0244(8) -0.0005(7) -0.0001(6) 0.0029(6)
C46 0.0152(7) 0.0248(8) 0.0306(9) 0.0054(7) 0.0002(6) 0.0035(6)
C44 0.0332(9) 0.0271(8) 0.0239(9) 0.0026(7) -0.0103(7) -0.0118(7)
C53 0.0214(7) 0.0186(7) 0.0199(8) -0.0011(6) 0.0072(6) 0.0065(6)
C47 0.0181(7) 0.0181(7) 0.0128(7) 0.0005(6) -0.0001(5) 0.0010(5)
C39 0.0122(7) 0.0230(8) 0.0341(9) 0.0012(7) 0.0041(6) -0.0021(6)
C51 0.0177(7) 0.0349(9) 0.0286(9) 0.0021(7) -0.0054(6) -0.0023(7)
C43 0.0434(10) 0.0283(8) 0.0142(8) -0.0006(7) -0.0064(7) -0.0075(7)
C37 0.0446(10) 0.0125(7) 0.0228(9) -0.0007(6) 0.0116(7) -0.0006(7)
C38 0.0281(8) 0.0156(7) 0.0237(8) 0.0034(6) 0.0079(6) 0.0038(6)
B1 0.0135(7) 0.0131(7) 0.0104(7) -0.0015(6) 0.0000(6) 0.0009(6)
C6 0.0138(6) 0.0218(7) 0.0176(7) 0.0028(6) -0.0030(5) 0.0001(5)
C32 0.0200(7) 0.0169(7) 0.0108(7) -0.0001(5) 0.0021(5) 0.0002(5)
C42 0.0448(10) 0.0243(8) 0.0162(8) -0.0014(6) 0.0120(7) 0.0006(7)
C21 0.0152(7) 0.0176(7) 0.0325(9) 0.0040(6) -0.0057(6) -0.0040(6)
C35 0.0245(8) 0.0175(7) 0.0223(8) 0.0030(6) 0.0001(6) -0.0064(6)
C9 0.0187(7) 0.0193(7) 0.0111(7) -0.0014(5) 0.0014(5) 0.0059(5)
C36 0.0466(10) 0.0156(7) 0.0185(8) -0.0014(6) 0.0013(7) -0.0091(7)
C31 0.0250(8) 0.0174(7) 0.0147(7) -0.0036(6) 0.0011(6) 0.0051(6)
C11 0.0331(9) 0.0255(8) 0.0176(8) -0.0068(6) 0.0024(6) 0.0076(7)
C7 0.0182(7) 0.0249(8) 0.0181(8) -0.0041(6) -0.0053(6) -0.0054(6)
C1 0.0175(7) 0.0176(7) 0.0172(7) -0.0012(6) 0.0010(6) 0.0010(5)
C15 0.0165(6) 0.0115(6) 0.0148(7) -0.0009(5) -0.0001(5) 0.0006(5)
C22 0.0186(7) 0.0335(9) 0.0397(10) 0.0074(8) -0.0109(7) -0.0016(7)
C10 0.0288(8) 0.0315(9) 0.0184(8) 0.0029(7) 0.0087(6) -0.0008(7)
C54 0.0209(7) 0.0267(8) 0.0185(8) 0.0018(6) 0.0067(6) 0.0068(6)
C25 0.0499(11) 0.0365(10) 0.0199(9) -0.0063(7) -0.0075(8) -0.0054(8)
C24 0.0284(8) 0.0216(8) 0.0213(8) -0.0063(6) -0.0080(6) 0.0017(6)
C26 0.0571(12) 0.0241(9) 0.0360(11) -0.0113(8) -0.0131(9) 0.0002(8)

loop_
_atom_type_symbol
_atom_type_description
_atom_type_scat_dispersion_real
_atom_type_scat_dispersion_imag
_atom_type_scat_source
C C 0.0033 0.0016 'International Tables Vol C Tables 4.2.6.8 and 6.1.1.4'
H H 0.0000 0.0000 'International Tables Vol C Tables 4.2.6.8 and 6.1.1.4'
B B 0.0013 0.0007 'International Tables Vol C Tables 4.2.6.8 and 6.1.1.4'
O O 0.0106 0.0060 'International Tables Vol C Tables 4.2.6.8 and 6.1.1.4'
P P 0.1023 0.0942 'International Tables Vol C Tables 4.2.6.8 and 6.1.1.4'
K K 0.2009 0.2494 'International Tables Vol C Tables 4.2.6.8 and 6.1.1.4'
Fe Fe 0.3463 0.8444 'International Tables Vol C Tables 4.2.6.8 and 6.1.1.4'

loop_
_geom_angle_atom_site_label_1
_geom_angle_atom_site_label_2
_geom_angle_atom_site_label_3
_geom_angle
C2 Fe1 C1 99.84(6)
C2 Fe1 P2 93.50(5)
C1 Fe1 P2 107.25(5)
C2 Fe1 P1 99.32(5)
C1 Fe1 P1 104.81(5)
P2 Fe1 P1 142.714(17)
C2 Fe1 B1 168.98(6)
C1 Fe1 B1 91.00(6)
P2 Fe1 B1 81.24(4)
P1 Fe1 B1 79.66(4)
C2 Fe1 C4 146.71(5)
C1 Fe1 C4 96.21(5)
P2 Fe1 C4 53.74(3)
P1 Fe1 C4 104.50(3)
B1 Fe1 C4 27.67(4)
C2 Fe1 C3 123.02(5)
C1 Fe1 C3 102.22(5)
P2 Fe1 C3 29.69(2)
P1 Fe1 C3 123.95(2)
B1 Fe1 C3 51.64(4)
C4 Fe1 C3 24.05(3)
O5 K1 O10 95.71(3)
O5 K1 O9 135.15(3)
O10 K1 O9 62.04(3)
O5 K1 O8 167.28(3)
O10 K1 O8 91.32(3)
O9 K1 O8 57.57(3)
O5 K1 O4 61.17(3)
O10 K1 O4 132.65(3)
O9 K1 O4 161.26(3)
O8 K1 O4 106.41(3)
O5 K1 O11 73.35(3)
O10 K1 O11 60.89(3)
O9 K1 O11 117.65(3)
O8 K1 O11 101.15(3)
O4 K1 O11 72.58(3)
O5 K1 O6 62.10(3)
O10 K1 O6 75.48(3)
O9 K1 O6 74.29(3)
O8 K1 O6 130.22(3)
O4 K1 O6 117.86(3)
O11 K1 O6 112.45(3)
O5 K1 O3 88.58(3)
O10 K1 O3 170.36(3)
O9 K1 O3 109.02(3)
O8 K1 O3 86.14(3)
O4 K1 O3 56.90(3)
O11 K1 O3 128.73(3)
O6 K1 O3 99.13(3)
O5 K1 O12 118.12(3)
O10 K1 O12 89.29(3)
O9 K1 O12 101.04(3)
O8 K1 O12 51.22(3)
O4 K1 O12 70.81(3)
O11 K1 O12 56.11(3)
O6 K1 O12 164.56(3)
O3 K1 O12 96.31(3)
O5 K1 O7 87.79(3)
O10 K1 O7 121.48(3)
O9 K1 O7 74.98(3)
O8 K1 O7 97.58(3)
O4 K1 O7 99.70(3)
O11 K1 O7 161.10(3)
O6 K1 O7 55.13(3)
O3 K1 O7 49.91(3)
O12 K1 O7 138.73(3)
O5 K1 C44 42.50(4)
O10 K1 C44 71.49(4)
O9 K1 C44 92.65(4)
O8 K1 C44 150.20(3)
O4 K1 C44 103.07(4)
O11 K1 C44 91.65(3)
O6 K1 C44 23.14(3)
O3 K1 C44 106.70(3)
O12 K1 C44 147.73(3)
O7 K1 C44 72.99(3)
O5 K1 C34 106.49(3)
O10 K1 C34 148.95(3)
O9 K1 C34 86.95(3)
O8 K1 C34 71.45(3)
O4 K1 C34 77.95(3)
O11 K1 C34 146.15(3)
O6 K1 C34 95.77(3)
O3 K1 C34 22.20(3)
O12 K1 C34 98.70(3)
O7 K1 C34 40.72(3)
C44 K1 C34 111.20(4)
C3 P2 C9 106.43(6)
C3 P2 C12 102.43(6)
C9 P2 C12 102.71(6)
C3 P2 Fe1 113.46(5)
C9 P2 Fe1 112.14(5)
C12 P2 Fe1 118.35(5)
C15 P1 C21 102.14(6)
C15 P1 C24 103.37(7)
C21 P1 C24 105.37(7)
C15 P1 Fe1 107.08(5)
C21 P1 Fe1 119.07(5)
C24 P1 Fe1 117.64(5)
C54 O9 C55 112.92(11)
C54 O9 K1 121.27(8)
C55 O9 K1 107.84(8)
C59 O11 C58 113.14(11)
C59 O11 K1 121.53(8)
C58 O11 K1 107.72(8)
C40 O4 C41 113.79(11)
C40 O4 K1 120.47(8)
C41 O4 K1 107.09(8)
C57 O10 C56 112.16(11)
C57 O10 K1 120.34(8)
C56 O10 K1 118.45(8)
C48 O8 C53 118.13(11)
C48 O8 K1 110.32(7)
C53 O8 K1 114.70(8)
C47 O12 C60 118.86(10)
C47 O12 K1 105.76(8)
C60 O12 K1 112.42(8)
C34 O3 C39 118.52(11)
C34 O3 K1 103.87(7)
C39 O3 K1 111.92(8)
C33 O7 C46 118.02(11)
C33 O7 K1 100.51(8)
C46 O7 K1 110.33(8)
C44 O6 C45 114.36(12)
C44 O6 K1 104.28(8)
C45 O6 K1 123.57(8)
O11 C59 C60 108.68(12)
O11 C59 H59A 110.0
C60 C59 H59A 110.0
O11 C59 H59B 110.0
C60 C59 H59B 110.0
H59A C59 H59B 108.3
O2 C2 Fe1 178.36(12)
C42 O5 C43 112.07(12)
C42 O5 K1 122.04(9)
C43 O5 K1 120.06(9)
O12 C60 C59 105.50(11)
O12 C60 H60A 110.6
C59 C60 H60A 110.6
O12 C60 H60B 110.6
C59 C60 H60B 110.6
H60A C60 H60B 108.8
C6 C5 C4 122.73(13)
C6 C5 H5 118.6
C4 C5 H5 118.6
C18 C17 C16 122.68(13)
C18 C17 H17 118.7
C16 C17 H17 118.7
C29 C28 C27 122.75(13)
C29 C28 H28 118.6
C27 C28 H28 118.6
C17 C16 C15 116.08(12)
C17 C16 B1 122.72(12)
C15 C16 B1 120.95(12)
C18 C19 C20 118.87(13)
C18 C19 H19 120.6
C20 C19 H19 120.6
C4 C3 C8 121.83(12)
C4 C3 P2 112.82(10)
C8 C3 P2 125.20(10)
C4 C3 Fe1 75.98(8)
C8 C3 Fe1 161.59(10)
P2 C3 Fe1 36.85(3)
O4 C41 C42 113.57(12)
O4 C41 H41A 108.9
C42 C41 H41A 108.9
O4 C41 H41B 108.9
C42 C41 H41B 108.9
H41A C41 H41B 107.7
O10 C57 C58 108.50(12)
O10 C57 H57A 110.0
C58 C57 H57A 110.0
O10 C57 H57B 110.0
C58 C57 H57B 110.0
H57A C57 H57B 108.4
C14 C12 C13 111.16(12)
C14 C12 P2 111.90(10)
C13 C12 P2 109.66(10)
C14 C12 H12 108.0
C13 C12 H12 108.0
P2 C12 H12 108.0
C32 C27 C28 115.27(12)
C32 C27 B1 123.50(11)
C28 C27 B1 121.10(11)
C28 C29 C30 120.32(13)
C28 C29 H29 119.8
C30 C29 H29 119.8
C12 C14 H14A 109.5
C12 C14 H14B 109.5
H14A C14 H14B 109.5
C12 C14 H14C 109.5
H14A C14 H14C 109.5
H14B C14 H14C 109.5
C3 C4 C5 115.79(12)
C3 C4 B1 123.08(11)
C5 C4 B1 121.12(11)
C3 C4 Fe1 79.97(8)
C5 C4 Fe1 163.24(9)
B1 C4 Fe1 43.40(6)
C48 C49 C50 119.25(13)
C48 C49 H49 120.4
C50 C49 H49 120.4
O11 C58 C57 112.59(12)
O11 C58 H58A 109.1
C57 C58 H58A 109.1
O11 C58 H58B 109.1
C57 C58 H58B 109.1
H58A C58 H58B 107.8
O7 C33 C38 125.89(13)
O7 C33 C34 114.14(12)
C38 C33 C34 119.97(14)
C12 C13 H13A 109.5
C12 C13 H13B 109.5
H13A C13 H13B 109.5
C12 C13 H13C 109.5
H13A C13 H13C 109.5
H13B C13 H13C 109.5
O8 C48 C49 126.00(12)
O8 C48 C47 114.02(12)
C49 C48 C47 119.97(13)
C19 C18 C17 120.19(13)
C19 C18 H18 119.9
C17 C18 H18 119.9
C19 C20 C15 120.86(13)
C19 C20 H20 119.6
C15 C20 H20 119.6
O4 C40 C39 108.62(12)
O4 C40 H40A 110.0
C39 C40 H40A 110.0
O4 C40 H40B 110.0
C39 C40 H40B 110.0
H40A C40 H40B 108.3
O3 C34 C35 126.01(13)
O3 C34 C33 113.96(12)
C35 C34 C33 120.01(13)
O3 C34 K1 53.93(6)
C35 C34 K1 134.19(10)
C33 C34 K1 79.90(8)
O6 C45 C46 107.73(12)
O6 C45 H45A 110.2
C46 C45 H45A 110.2
O6 C45 H45B 110.2
C46 C45 H45B 110.2
H45A C45 H45B 108.5
C51 C50 C49 120.71(14)
C51 C50 H50 119.6
C49 C50 H50 119.6
O9 C55 C56 113.67(12)
O9 C55 K1 49.46(6)
C56 C55 K1 82.86(8)
O9 C55 H55A 108.8
C56 C55 H55A 108.8
K1 C55 H55A 158.2
O9 C55 H55B 108.8
C56 C55 H55B 108.8
K1 C55 H55B 84.6
H55A C55 H55B 107.7
C7 C8 C3 120.51(13)
C7 C8 H8 119.7
C3 C8 H8 119.7
C21 C23 H23A 109.5
C21 C23 H23B 109.5
H23A C23 H23B 109.5
C21 C23 H23C 109.5
H23A C23 H23C 109.5
H23B C23 H23C 109.5
O10 C56 C55 108.34(11)
O10 C56 H56A 110.0
C55 C56 H56A 110.0
O10 C56 H56B 110.0
C55 C56 H56B 110.0
H56A C56 H56B 108.4
C31 C30 C29 118.71(13)
C31 C30 H30 120.6
C29 C30 H30 120.6
C47 C52 C51 119.43(14)
C47 C52 H52 120.3
C51 C52 H52 120.3
O7 C46 C45 105.55(12)
O7 C46 H46A 110.6
C45 C46 H46A 110.6
O7 C46 H46B 110.6
C45 C46 H46B 110.6
H46A C46 H46B 108.8
O6 C44 C43 113.93(12)
O6 C44 K1 52.58(7)
C43 C44 K1 82.58(9)
O6 C44 H44A 108.8
C43 C44 H44A 108.8
K1 C44 H44A 81.4
O6 C44 H44B 108.8
C43 C44 H44B 108.8
K1 C44 H44B 161.3
H44A C44 H44B 107.7
O8 C53 C54 106.48(11)
O8 C53 H53A 110.4
C54 C53 H53A 110.4
O8 C53 H53B 110.4
C54 C53 H53B 110.4
H53A C53 H53B 108.6
O12 C47 C52 126.01(12)
O12 C47 C48 113.66(12)
C52 C47 C48 120.33(13)
O3 C39 C40 106.05(12)
O3 C39 H39A 110.5
C40 C39 H39A 110.5
O3 C39 H39B 110.5
C40 C39 H39B 110.5
H39A C39 H39B 108.7
C50 C51 C52 120.27(14)
C50 C51 H51 119.9
C52 C51 H51 119.9
O5 C43 C44 108.44(13)
O5 C43 H43A 110.0
C44 C43 H43A 110.0
O5 C43 H43B 110.0
C44 C43 H43B 110.0
H43A C43 H43B 108.4
C36 C37 C38 120.40(14)
C36 C37 H37 119.8
C38 C37 H37 119.8
C33 C38 C37 119.70(14)
C33 C38 H38 120.1
C37 C38 H38 120.1
C27 B1 C16 109.34(10)
C27 B1 C4 108.29(10)
C16 B1 C4 112.14(11)
C27 B1 Fe1 114.45(9)
C16 B1 Fe1 103.73(8)
C4 B1 Fe1 108.93(8)
C27 B1 C1 80.57(8)
C16 B1 C1 128.30(9)
C4 B1 C1 111.95(9)
Fe1 B1 C1 35.71(3)
C5 C6 C7 120.04(13)
C5 C6 H6 120.0
C7 C6 H6 120.0
C31 C32 C27 122.42(13)
C31 C32 H32 118.8
C27 C32 H32 118.8
O5 C42 C41 108.74(12)
O5 C42 H42A 109.9
C41 C42 H42A 109.9
O5 C42 H42B 109.9
C41 C42 H42B 109.9
H42A C42 H42B 108.3
C23 C21 C22 110.62(13)
C23 C21 P1 109.24(10)
C22 C21 P1 113.31(11)
C23 C21 H21 107.8
C22 C21 H21 107.8
P1 C21 H21 107.8
C34 C35 C36 119.42(14)
C34 C35 H35 120.3
C36 C35 H35 120.3
C10 C9 C11 109.73(12)
C10 C9 P2 109.07(9)
C11 C9 P2 117.57(10)
C10 C9 H9 106.6
C11 C9 H9 106.6
P2 C9 H9 106.6
C37 C36 C35 120.49(15)
C37 C36 H36 119.8
C35 C36 H36 119.8
C30 C31 C32 120.49(13)
C30 C31 H31 119.8
C32 C31 H31 119.8
C9 C11 H11A 109.5
C9 C11 H11B 109.5
H11A C11 H11B 109.5
C9 C11 H11C 109.5
H11A C11 H11C 109.5
H11B C11 H11C 109.5
C8 C7 C6 119.05(13)
C8 C7 H7 120.5
C6 C7 H7 120.5
O1 C1 Fe1 177.56(13)
O1 C1 B1 129.00(11)
Fe1 C1 B1 53.29(5)
C20 C15 C16 121.25(13)
C20 C15 P1 126.03(11)
C16 C15 P1 112.71(9)
C21 C22 H22A 109.5
C21 C22 H22B 109.5
H22A C22 H22B 109.5
C21 C22 H22C 109.5
H22A C22 H22C 109.5
H22B C22 H22C 109.5
C9 C10 H10A 109.5
C9 C10 H10B 109.5
H10A C10 H10B 109.5
C9 C10 H10C 109.5
H10A C10 H10C 109.5
H10B C10 H10C 109.5
O9 C54 C53 108.64(11)
O9 C54 H54A 110.0
C53 C54 H54A 110.0
O9 C54 H54B 110.0
C53 C54 H54B 110.0
H54A C54 H54B 108.3
C24 C25 H25A 109.5
C24 C25 H25B 109.5
H25A C25 H25B 109.5
C24 C25 H25C 109.5
H25A C25 H25C 109.5
H25B C25 H25C 109.5
C26 C24 C25 110.31(13)
C26 C24 P1 114.99(12)
C25 C24 P1 114.24(11)
C26 C24 H24 105.4
C25 C24 H24 105.4
P1 C24 H24 105.4
C24 C26 H26A 109.5
C24 C26 H26B 109.5
H26A C26 H26B 109.5
C24 C26 H26C 109.5
H26A C26 H26C 109.5
H26B C26 H26C 109.5

loop_
_geom_bond_atom_site_label_1
_geom_bond_atom_site_label_2
_geom_bond_distance
Fe1 C2 1.7505(14)
Fe1 C1 1.7613(15)
Fe1 P2 2.2100(5)
Fe1 P1 2.2143(5)
Fe1 B1 2.4192(15)
Fe1 C4 3.3307(14)
Fe1 C3 3.3806(14)
K1 O5 2.7083(13)
K1 O10 2.7623(10)
K1 O9 2.8204(11)
K1 O8 2.8431(12)
K1 O4 2.8705(11)
K1 O11 2.8777(11)
K1 O6 2.8802(11)
K1 O3 2.9320(11)
K1 O12 2.9642(11)
K1 O7 3.0439(11)
K1 C44 3.5145(17)
K1 C34 3.5216(15)
P2 C3 1.8254(14)
P2 C9 1.8644(14)
P2 C12 1.8647(14)
P1 C15 1.8342(14)
P1 C21 1.8680(14)
P1 C24 1.8705(16)
O9 C54 1.4262(18)
O9 C55 1.4323(17)
O11 C59 1.4232(17)
O11 C58 1.4352(18)
O4 C40 1.4292(17)
O4 C41 1.4313(18)
O10 C57 1.4226(17)
O10 C56 1.4272(17)
O8 C48 1.3649(16)
O8 C53 1.4369(15)
O12 C47 1.3731(16)
O12 C60 1.4293(16)
O3 C34 1.3706(16)
O3 C39 1.4327(16)
O2 C2 1.1773(16)
O7 C33 1.3651(17)
O7 C46 1.4328(16)
O6 C44 1.4252(19)
O6 C45 1.4272(17)
O1 C1 1.1675(17)
C59 C60 1.503(2)
C59 H59A 0.9900
C59 H59B 0.9900
O5 C42 1.4245(18)
O5 C43 1.4274(18)
C60 H60A 0.9900
C60 H60B 0.9900
C5 C6 1.3847(19)
C5 C4 1.4158(18)
C5 H5 0.9500
C17 C18 1.3861(19)
C17 C16 1.4026(18)
C17 H17 0.9500
C28 C29 1.3872(18)
C28 C27 1.4061(18)
C28 H28 0.9500
C16 C15 1.4072(18)
C16 B1 1.6333(19)
C19 C18 1.382(2)
C19 C20 1.387(2)
C19 H19 0.9500
C3 C4 1.3991(18)
C3 C8 1.4087(19)
C41 C42 1.505(2)
C41 H41A 0.9900
C41 H41B 0.9900
C57 C58 1.509(2)
C57 H57A 0.9900
C57 H57B 0.9900
C12 C14 1.525(2)
C12 C13 1.526(2)
C12 H12 1.0000
C27 C32 1.4041(18)
C27 B1 1.6235(19)
C29 C30 1.390(2)
C29 H29 0.9500
C14 H14A 0.9800
C14 H14B 0.9800
C14 H14C 0.9800
C4 B1 1.635(2)
C49 C48 1.385(2)
C49 C50 1.399(2)
C49 H49 0.9500
C58 H58A 0.9900
C58 H58B 0.9900
C33 C38 1.3853(19)
C33 C34 1.4079(19)
C13 H13A 0.9800
C13 H13B 0.9800
C13 H13C 0.9800
C48 C47 1.4049(19)
C18 H18 0.9500
C20 C15 1.3970(19)
C20 H20 0.9500
C40 C39 1.500(2)
C40 H40A 0.9900
C40 H40B 0.9900
C34 C35 1.380(2)
C45 C46 1.497(2)
C45 H45A 0.9900
C45 H45B 0.9900
C50 C51 1.374(2)
C50 H50 0.9500
C55 C56 1.505(2)
C55 H55A 0.9900
C55 H55B 0.9900
C8 C7 1.383(2)
C8 H8 0.9500
C23 C21 1.528(2)
C23 H23A 0.9800
C23 H23B 0.9800
C23 H23C 0.9800
C56 H56A 0.9900
C56 H56B 0.9900
C30 C31 1.382(2)
C30 H30 0.9500
C52 C47 1.3804(19)
C52 C51 1.399(2)
C52 H52 0.9500
C46 H46A 0.9900
C46 H46B 0.9900
C44 C43 1.503(2)
C44 H44A 0.9900
C44 H44B 0.9900
C53 C54 1.505(2)
C53 H53A 0.9900
C53 H53B 0.9900
C39 H39A 0.9900
C39 H39B 0.9900
C51 H51 0.9500
C43 H43A 0.9900
C43 H43B 0.9900
C37 C36 1.375(2)
C37 C38 1.391(2)
C37 H37 0.9500
C38 H38 0.9500
B1 C1 3.017(2)
C6 C7 1.394(2)
C6 H6 0.9500
C32 C31 1.3957(18)
C32 H32 0.9500
C42 H42A 0.9900
C42 H42B 0.9900
C21 C22 1.533(2)
C21 H21 1.0000
C35 C36 1.402(2)
C35 H35 0.9500
C9 C10 1.525(2)
C9 C11 1.535(2)
C9 H9 1.0000
C36 H36 0.9500
C31 H31 0.9500
C11 H11A 0.9800
C11 H11B 0.9800
C11 H11C 0.9800
C7 H7 0.9500
C22 H22A 0.9800
C22 H22B 0.9800
C22 H22C 0.9800
C10 H10A 0.9800
C10 H10B 0.9800
C10 H10C 0.9800
C54 H54A 0.9900
C54 H54B 0.9900
C25 C24 1.539(2)
C25 H25A 0.9800
C25 H25B 0.9800
C25 H25C 0.9800
C24 C26 1.531(2)
C24 H24 1.0000
C26 H26A 0.9800
C26 H26B 0.9800
C26 H26C 0.9800
